data_2101522
loop_
_publ_author_name
'Kubicki, M.'
'Kindopp, T. W.'
'Capparelli, M. V.'
'Codding, P. W.'

_publ_section_title
;
 Hydrogen-bond patterns in 1,4-dihydro-2,3-quinoxalinediones: ligands
 for the glycine modulatory site on the NMDA receptor
;
_journal_issue 3
_journal_name_full 'Acta Crystallographica Section B'
_journal_page_first 487
_journal_page_last 499
_journal_paper_doi 10.1107/S0108768195011773
_journal_volume 52
_journal_year 1996
_chemical_formula_sum 'C11 H11 Cl2 N3 O3'
_chemical_formula_weight 304.13
_space_group_IT_number 2
_space_group_name_Hall '-P 1'
_space_group_name_H-M_alt 'P -1'
_symmetry_cell_setting triclinic
_symmetry_space_group_name_Hall '-P 1'
_symmetry_space_group_name_H-M 'P -1'
_atom_type_scat_source IntTabC
_cell_angle_alpha 107.407(5)
_cell_angle_beta 99.304(6)
_cell_angle_gamma 95.032(4)
_cell_formula_units_Z 2
_cell_length_a 6.1501(4)
_cell_length_b 8.3787(4)
_cell_length_c 13.7356(10)
_cell_measurement_reflns_used 25
_cell_measurement_temperature 293(2)
_cell_measurement_theta_max 53.83
_cell_measurement_theta_min 32.68
_cell_volume 659.50(8)
_computing_cell_refinement 'SHELXL03 (Sheldrick, 1993)'
_computing_data_collection 'Enraf-Nonius CAD-4F'
_computing_data_reduction 'ENDROC (Rettig, 1978)'
_computing_structure_refinement 'SHELXL93 (Sheldrick, 1993)'
_computing_structure_solution 'SHELXS86 (Sheldrick, 1990)'
_diffrn_measurement_device 'Enraf-Nonius CAD-4F'
_diffrn_measurement_method \w-2\q
_diffrn_radiation_type CuK\a
_diffrn_radiation_wavelength 1.54178
_diffrn_reflns_limit_h_max 7
_diffrn_reflns_limit_h_min -7
_diffrn_reflns_limit_k_max 10
_diffrn_reflns_limit_k_min -10
_diffrn_reflns_limit_l_max 17
_diffrn_reflns_limit_l_min 0
_diffrn_reflns_number 2724
_diffrn_reflns_theta_max 74.76
_diffrn_standards_decay_% <5
_diffrn_standards_interval_time 33.33
_diffrn_standards_number 3
_exptl_absorpt_coefficient_mu 4.523
_exptl_absorpt_correction_T_max 0.49
_exptl_absorpt_correction_T_min 0.31
_exptl_absorpt_correction_type 'DIRDIF (Walker & Stuart, 1983)'
_exptl_crystal_colour 'pale yellow'
_exptl_crystal_density_diffrn 1.532
_exptl_crystal_description prism
_exptl_crystal_F_000 312
_exptl_crystal_size_max 0.40
_exptl_crystal_size_mid 0.25
_exptl_crystal_size_min 0.20
_refine_diff_density_max 0.321
_refine_diff_density_min -0.315
_refine_ls_extinction_coef 0.0050(10)
_refine_ls_extinction_method 'SHELXL93 (Sheldrick, 1993)'
_refine_ls_goodness_of_fit_obs 1.078
_refine_ls_hydrogen_treatment 'methyl H atoms fixed, all parameters refined for other H atoms'
_refine_ls_number_parameters 195
_refine_ls_number_reflns 2723
_refine_ls_R_factor_obs 0.0425
_refine_ls_shift/esd_max 0.001
_refine_ls_structure_factor_coef Fsqd
_refine_ls_weighting_scheme
;w = 1/[\s^2^(F^2^) + (0.0728P)^2^ + 0.1510P]
where P = (F~o~^2^ + 2F~c~^2^)/3
;
_refine_ls_wR_factor_obs 0.1276
_reflns_number_observed 2599
_reflns_number_total 2724
_reflns_observed_criterion I>2\s(I)
_cod_data_source_file cr0473.cif
_cod_data_source_block cr0473e
_cod_original_cell_volume 659.50(7)
_cod_database_code 2101522

loop_
_space_group_symop_id
_space_group_symop_operation_xyz
1 x,y,z
2 -x,-y,-z

loop_
_atom_site_label
_atom_site_fract_x
_atom_site_fract_y
_atom_site_fract_z
_atom_site_U_iso_or_equiv
N(1) -.0382(3) .8427(2) -.27610(10) .0430(10)
C(2) .1638(3) .9373(2) -.25040(10) .0440(10)
O(2) .2407(3) 1.0002(2) -.30850(10) .0630(10)
C(3) .2982(3) .9629(2) -.14140(10) .0410(10)
O(3) .4809(2) 1.0469(2) -.11260(10) .0550(10)
N(4) .2002(3) .8875(2) -.08120(10) .0390(10)
C(4A) -.0106(3) .7937(2) -.11220(10) .0360(10)
C(5) -.1060(3) .7195(2) -.04750(10) .0420(10)
Cl(5) .04500(10) .74360(10) .07460(10) .0550(10)
C(6) -.3159(3) .6266(2) -.0797(2) .0470(10)
C(7) -.4317(3) .6063(2) -.1783(2) .0450(10)
Cl(7) -.69440(10) .48620(10) -.22010(10) .0670(10)
C(8) -.3454(3) .6764(2) -.24530(10) .0430(10)
C(8A) -.1339(3) .7709(2) -.21110(10) .0380(10)
O(1S) -.3438(3) .7529(2) -.46220(10) .0680(10)
C(1S) -.4352(4) .7870(3) -.5381(2) .0510(10)
N(1S) -.6492(3) .7458(2) -.57940(10) .0480(10)
C(11S) -.7440(5) .7869(3) -.6714(2) .0690(10)
C(12S) -.7976(4) .6555(4) -.5353(2) .0680(10)
H(1) -.115(4) .825(3) -.333(2) .056(7)
H(4) .288(4) .907(3) -.0212(19) .047(6)
H(6) -.380(4) .580(3) -.035(2) .065(7)
H(8) -.435(4) .665(3) -.3129(19) .049(6)
H(1S) -.335(5) .851(4) -.572(2) .078(8)
H(11A) -.857(2) .857(2) -.6557(5) .090
H(11B) -.809(3) .6847(4) -.7267(5) .090
H(11C) -.6290(7) .846(2) -.6927(9) .090
H(12A) -.899(2) .5694(16) -.5903(2) .088
H(12B) -.881(2) .7331(6) -.4952(13) .088
H(12C) -.7120(5) .604(2) -.4911(12) .088

loop_
_geom_angle_atom_site_label_1
_geom_angle_atom_site_label_2
_geom_angle_atom_site_label_3
_geom_angle
C(2) N(1) C(8A) 125.2(2)
C(2) N(1) H(1) 120(2)
C(8A) N(1) H(1) 114(2)
O(2) C(2) N(1) 123.5(2)
O(2) C(2) C(3) 120.1(2)
N(1) C(2) C(3) 116.4(2)
O(3) C(3) N(4) 123.4(2)
O(3) C(3) C(2) 120.3(2)
N(4) C(3) C(2) 116.4(2)
C(3) N(4) C(4A) 124.1(2)
C(3) N(4) H(4) 110(2)
C(4A) N(4) H(4) 125(2)
N(4) C(4A) C(8A) 119.7(2)
N(4) C(4A) C(5) 122.3(2)
C(8A) C(4A) C(5) 118.0(2)
C(6) C(5) C(4A) 121.5(2)
C(6) C(5) Cl(5) 119.68(14)
C(4A) C(5) Cl(5) 118.9(2)
C(7) C(6) C(5) 118.7(2)
C(7) C(6) H(6) 121(2)
C(5) C(6) H(6) 120(2)
C(6) C(7) C(8) 122.3(2)
C(6) C(7) Cl(7) 118.8(2)
C(8) C(7) Cl(7) 118.9(2)
C(7) C(8) C(8A) 118.2(2)
C(7) C(8) H(8) 119.9(14)
C(8A) C(8) H(8) 121.8(14)
N(1) C(8A) C(8) 120.5(2)
N(1) C(8A) C(4A) 118.1(2)
C(8) C(8A) C(4A) 121.4(2)
O(1S) C(1S) N(1S) 124.5(2)
O(1S) C(1S) H(1S) 117(2)
N(1S) C(1S) H(1S) 119(2)
C(1S) N(1S) C(12S) 121.0(2)
C(1S) N(1S) C(11S) 121.2(2)
C(12S) N(1S) C(11S) 117.8(2)
N(1S) C(11S) H(11A) 109.47(14)
N(1S) C(11S) H(11B) 109.47(12)
H(11A) C(11S) H(11B) 109.5
N(1S) C(11S) H(11C) 109.47(13)
H(11A) C(11S) H(11C) 109.5
H(11B) C(11S) H(11C) 109.5
N(1S) C(12S) H(12A) 109.47(12)
N(1S) C(12S) H(12B) 109.47(13)
H(12A) C(12S) H(12B) 109.5
N(1S) C(12S) H(12C) 109.47(13)
H(12A) C(12S) H(12C) 109.5
H(12B) C(12S) H(12C) 109.5

loop_
_geom_bond_atom_site_label_1
_geom_bond_atom_site_label_2
_geom_bond_distance
N(1) C(2) 1.347(2)
N(1) C(8A) 1.391(2)
N(1) H(1) .81(3)
C(2) O(2) 1.213(2)
C(2) C(3) 1.531(2)
C(3) O(3) 1.211(2)
C(3) N(4) 1.361(2)
N(4) C(4A) 1.386(2)
N(4) H(4) .87(3)
C(4A) C(8A) 1.394(2)
C(4A) C(5) 1.398(2)
C(5) C(6) 1.379(3)
C(5) Cl(5) 1.726(2)
C(6) C(7) 1.378(3)
C(6) H(6) .94(3)
C(7) C(8) 1.379(3)
C(7) Cl(7) 1.738(2)
C(8) C(8A) 1.392(3)
C(8) H(8) .97(2)
O(1S) C(1S) 1.225(3)
C(1S) N(1S) 1.317(3)
C(1S) H(1S) 1.03(3)
N(1S) C(12S) 1.451(3)
N(1S) C(11S) 1.454(2)
C(11S) H(11A) .96
C(11S) H(11B) .96
C(11S) H(11C) .96
C(12S) H(12A) .96
C(12S) H(12B) .96
C(12S) H(12C) .96
